data_7118037
loop_
_publ_author_name
'Pan, Xiaolin'
'Luo, Yong'
'Xia, Hong-Guang'
'Wu, Jie'

_publ_section_title
;
 A palladium-catalyzed tandem reaction of
 2-(2-bromobenzylidene)cyclobutanone with 2-alkynylphenol.
;
_journal_issue 92
_journal_name_full 'Chemical communications (Cambridge, England)'
_journal_page_first 16483
_journal_page_last 16485
_journal_paper_doi 10.1039/c5cc07360j
_journal_volume 51
_journal_year 2015
_chemical_formula_sum 'C25 H18 O2'
_chemical_formula_weight 350.39
_chemical_name_systematic
; 
 ? 
;
_space_group_crystal_system triclinic
_space_group_IT_number 2
_space_group_name_Hall '-P 1'
_space_group_name_H-M_alt 'P -1'
_symmetry_space_group_name_Hall '-P 1'
_symmetry_space_group_name_H-M 'P -1'
_atom_sites_solution_hydrogens geom
_audit_creation_method SHELXL-2013
_audit_update_record
;
2015-08-27 deposited with the CCDC.
2015-09-17 downloaded from the CCDC.
;
_cell_angle_alpha 77.278(10)
_cell_angle_beta 70.928(9)
_cell_angle_gamma 88.102(9)
_cell_formula_units_Z 2
_cell_length_a 9.284(8)
_cell_length_b 9.320(8)
_cell_length_c 11.404(9)
_cell_measurement_reflns_used 1537
_cell_measurement_temperature 293(2)
_cell_measurement_theta_max 25.25
_cell_measurement_theta_min 2.62
_cell_volume 908.9(13)
_computing_cell_refinement 'Bruker SAINT'
_computing_data_collection 'Bruker APEX2'
_computing_data_reduction 'Bruker SAINT'
_computing_molecular_graphics 'Bruker SHELXTL'
_computing_publication_material 'Bruker SHELXTL'
_computing_structure_refinement 'SHELXL-2013 (Sheldrick, 2013)'
_computing_structure_solution 'SHELXS-97 (Sheldrick, 2008)'
_diffrn_ambient_temperature 293(2)
_diffrn_measured_fraction_theta_full 0.946
_diffrn_measured_fraction_theta_max 0.962
_diffrn_measurement_device_type 'Bruker APEX-II CCD'
_diffrn_measurement_method '\f and \w scans'
_diffrn_radiation_type MoK\a
_diffrn_radiation_wavelength 0.71073
_diffrn_reflns_av_R_equivalents 0.0168
_diffrn_reflns_av_unetI/netI 0.0365
_diffrn_reflns_laue_measured_fraction_full 0.946
_diffrn_reflns_laue_measured_fraction_max 0.962
_diffrn_reflns_limit_h_max 11
_diffrn_reflns_limit_h_min -8
_diffrn_reflns_limit_k_max 11
_diffrn_reflns_limit_k_min -10
_diffrn_reflns_limit_l_max 13
_diffrn_reflns_limit_l_min -10
_diffrn_reflns_number 4264
_diffrn_reflns_point_group_measured_fraction_full 0.946
_diffrn_reflns_point_group_measured_fraction_max 0.962
_diffrn_reflns_theta_full 25.242
_diffrn_reflns_theta_max 25.097
_diffrn_reflns_theta_min 1.938
_exptl_absorpt_coefficient_mu 0.080
_exptl_absorpt_correction_T_max 0.745
_exptl_absorpt_correction_T_min 0.604
_exptl_absorpt_correction_type multi-scan
_exptl_absorpt_process_details sadabs
_exptl_crystal_colour colourless
_exptl_crystal_density_diffrn 1.280
_exptl_crystal_description prism
_exptl_crystal_F_000 368
_exptl_crystal_size_max 0.400
_exptl_crystal_size_mid 0.120
_exptl_crystal_size_min 0.080
_refine_diff_density_max 0.191
_refine_diff_density_min -0.203
_refine_diff_density_rms 0.051
_refine_ls_extinction_coef 0.020(6)
_refine_ls_extinction_expression Fc^*^=kFc[1+0.001xFc^2^\l^3^/sin(2\q)]^-1/4^
_refine_ls_extinction_method SHELXL
_refine_ls_goodness_of_fit_ref 1.039
_refine_ls_hydrogen_treatment constr
_refine_ls_matrix_type full
_refine_ls_number_parameters 245
_refine_ls_number_reflns 3119
_refine_ls_number_restraints 0
_refine_ls_restrained_S_all 1.039
_refine_ls_R_factor_all 0.0660
_refine_ls_R_factor_gt 0.0441
_refine_ls_shift/su_max 0.000
_refine_ls_shift/su_mean 0.000
_refine_ls_structure_factor_coef Fsqd
_refine_ls_weighting_details
; 
 w=1/[\s^2^(Fo^2^)+(0.0937P)^2^] 
 where P=(Fo^2^+2Fc^2^)/3 
;
_refine_ls_weighting_scheme calc
_refine_ls_wR_factor_gt 0.1293
_refine_ls_wR_factor_ref 0.1499
_reflns_Friedel_coverage 0.000
_reflns_number_gt 2171
_reflns_number_total 3119
_reflns_threshold_expression 'I > 2\s(I)'
_cod_data_source_file c5cc07360j2.cif
_cod_data_source_block a50409a
_cod_database_code 7118037
_shelx_space_group_comment
; 
The symmetry employed for this shelxl refinement is uniquely defined 
by the following loop, which should always be used as a source of 
symmetry information in preference to the above space-group names. 
They are only intended as comments. 
;
_shelx_estimated_absorpt_t_min 0.969
_shelx_estimated_absorpt_t_max 0.994
_shelxl_version_number 2013-2

loop_
_space_group_symop_operation_xyz
'x, y, z'
'-x, -y, -z'

loop_
_atom_site_label
_atom_site_type_symbol
_atom_site_fract_x
_atom_site_fract_y
_atom_site_fract_z
_atom_site_U_iso_or_equiv
_atom_site_adp_type
_atom_site_occupancy
_atom_site_site_symmetry_order
_atom_site_calc_flag
_atom_site_refinement_flags_posn
_atom_site_refinement_flags_adp
O1 O 0.9287(2) 0.8539(2) 0.44335(15) 0.0984(6) Uani 1 1 d . .
O2 O 0.77170(16) 0.90676(15) 0.61737(13) 0.0629(4) Uani 1 1 d . .
C1 C 0.8951(2) 0.8358(3) 0.5559(2) 0.0649(6) Uani 1 1 d . .
C2 C 0.9811(2) 0.7435(3) 0.6331(2) 0.0685(6) Uani 1 1 d . .
H2A H 1.0002 0.8004 0.6886 0.082 Uiso 1 1 calc R U
H2B H 1.0794 0.7251 0.5756 0.082 Uiso 1 1 calc R U
C3 C 0.9052(2) 0.5943(3) 0.7156(2) 0.0669(6) Uani 1 1 d . .
H3A H 0.9734 0.5177 0.6896 0.080 Uiso 1 1 calc R U
H3B H 0.8958 0.5926 0.8031 0.080 Uiso 1 1 calc R U
C4 C 0.74937(19) 0.5550(2) 0.71224(17) 0.0489(5) Uani 1 1 d . .
C5 C 0.7295(2) 0.4395(2) 0.66217(19) 0.0553(5) Uani 1 1 d . .
H5 H 0.8136 0.3860 0.6290 0.066 Uiso 1 1 calc R U
C6 C 0.5857(2) 0.39833(19) 0.65901(17) 0.0501(5) Uani 1 1 d . .
C7 C 0.5645(3) 0.2798(2) 0.6046(2) 0.0643(6) Uani 1 1 d . .
H7 H 0.6471 0.2244 0.5721 0.077 Uiso 1 1 calc R U
C8 C 0.4250(3) 0.2467(2) 0.5995(2) 0.0691(6) Uani 1 1 d . .
H8 H 0.4135 0.1700 0.5627 0.083 Uiso 1 1 calc R U
C9 C 0.2987(3) 0.3282(2) 0.6498(2) 0.0641(6) Uani 1 1 d . .
H9 H 0.2039 0.3047 0.6462 0.077 Uiso 1 1 calc R U
C10 C 0.3133(2) 0.4401(2) 0.70315(19) 0.0546(5) Uani 1 1 d . .
H10 H 0.2280 0.4925 0.7355 0.066 Uiso 1 1 calc R U
C11 C 0.45672(19) 0.48036(18) 0.71136(16) 0.0434(4) Uani 1 1 d . .
C12 C 0.47614(18) 0.59881(17) 0.76608(16) 0.0408(4) Uani 1 1 d . .
C13 C 0.61965(18) 0.63567(18) 0.76683(16) 0.0421(4) Uani 1 1 d . .
C14 C 0.64331(18) 0.75616(18) 0.82658(17) 0.0446(5) Uani 1 1 d . .
C15 C 0.7248(2) 0.8860(2) 0.75179(17) 0.0481(5) Uani 1 1 d . .
C16 C 0.7537(2) 0.9982(2) 0.8033(2) 0.0579(5) Uani 1 1 d . .
H16 H 0.8068 1.0841 0.7508 0.069 Uiso 1 1 calc R U
C17 C 0.7029(2) 0.9813(2) 0.9337(2) 0.0609(6) Uani 1 1 d . .
H17 H 0.7215 1.0562 0.9695 0.073 Uiso 1 1 calc R U
C18 C 0.6238(2) 0.8528(2) 1.0115(2) 0.0573(5) Uani 1 1 d . .
H18 H 0.5916 0.8407 1.0994 0.069 Uiso 1 1 calc R U
C19 C 0.5932(2) 0.7434(2) 0.95859(17) 0.0485(5) Uani 1 1 d . .
H19 H 0.5379 0.6588 1.0117 0.058 Uiso 1 1 calc R U
C20 C 0.34001(19) 0.68374(18) 0.82154(17) 0.0433(4) Uani 1 1 d . .
C21 C 0.3222(2) 0.8263(2) 0.7599(2) 0.0552(5) Uani 1 1 d . .
H21 H 0.3982 0.8718 0.6857 0.066 Uiso 1 1 calc R U
C22 C 0.1925(3) 0.9011(2) 0.8079(2) 0.0667(6) Uani 1 1 d . .
H22 H 0.1819 0.9964 0.7660 0.080 Uiso 1 1 calc R U
C23 C 0.0788(2) 0.8345(2) 0.9178(2) 0.0657(6) Uani 1 1 d . .
H23 H -0.0085 0.8846 0.9499 0.079 Uiso 1 1 calc R U
C24 C 0.0950(2) 0.6948(3) 0.9792(2) 0.0736(7) Uani 1 1 d . .
H24 H 0.0187 0.6498 1.0533 0.088 Uiso 1 1 calc R U
C25 C 0.2247(2) 0.6198(2) 0.9314(2) 0.0652(6) Uani 1 1 d . .
H25 H 0.2343 0.5246 0.9742 0.078 Uiso 1 1 calc R U

loop_
_atom_site_aniso_label
_atom_site_aniso_U_11
_atom_site_aniso_U_22
_atom_site_aniso_U_33
_atom_site_aniso_U_23
_atom_site_aniso_U_13
_atom_site_aniso_U_12
O1 0.1055(13) 0.1366(15) 0.0448(10) -0.0127(9) -0.0120(9) -0.0625(11)
O2 0.0648(9) 0.0706(9) 0.0515(9) 0.0037(7) -0.0254(7) -0.0220(7)
C1 0.0588(13) 0.0886(15) 0.0434(12) -0.0134(11) -0.0083(10) -0.0399(12)
C2 0.0412(11) 0.1083(18) 0.0566(13) -0.0282(13) -0.0082(10) -0.0175(11)
C3 0.0395(11) 0.0898(15) 0.0715(15) -0.0175(12) -0.0186(10) 0.0023(10)
C4 0.0389(10) 0.0579(11) 0.0451(11) -0.0039(9) -0.0121(8) 0.0000(8)
C5 0.0451(11) 0.0590(12) 0.0533(12) -0.0113(9) -0.0060(9) 0.0055(9)
C6 0.0523(11) 0.0480(10) 0.0425(11) -0.0040(8) -0.0090(8) -0.0046(8)
C7 0.0691(14) 0.0581(12) 0.0557(13) -0.0139(10) -0.0055(10) -0.0053(10)
C8 0.0885(17) 0.0601(13) 0.0572(13) -0.0135(10) -0.0195(12) -0.0206(12)
C9 0.0692(13) 0.0605(12) 0.0676(14) -0.0052(11) -0.0333(11) -0.0142(10)
C10 0.0515(11) 0.0507(11) 0.0630(13) -0.0047(9) -0.0250(9) -0.0054(8)
C11 0.0449(10) 0.0413(9) 0.0402(10) 0.0017(8) -0.0151(8) -0.0037(7)
C12 0.0382(9) 0.0402(9) 0.0390(10) 0.0020(7) -0.0129(7) -0.0024(7)
C13 0.0375(9) 0.0451(9) 0.0393(10) 0.0003(8) -0.0128(7) -0.0022(7)
C14 0.0324(9) 0.0494(10) 0.0522(11) -0.0061(8) -0.0175(8) 0.0022(7)
C15 0.0434(10) 0.0563(11) 0.0443(11) -0.0025(8) -0.0190(8) -0.0049(8)
C16 0.0506(11) 0.0516(11) 0.0750(15) -0.0092(10) -0.0277(10) -0.0068(9)
C17 0.0513(12) 0.0679(13) 0.0798(16) -0.0334(12) -0.0328(11) 0.0131(10)
C18 0.0481(11) 0.0725(13) 0.0557(12) -0.0203(11) -0.0198(9) 0.0139(9)
C19 0.0436(10) 0.0538(11) 0.0450(11) -0.0041(9) -0.0151(8) 0.0049(8)
C20 0.0382(9) 0.0438(9) 0.0507(11) -0.0049(8) -0.0217(8) -0.0008(7)
C21 0.0585(12) 0.0467(10) 0.0625(13) -0.0071(9) -0.0259(10) 0.0019(9)
C22 0.0747(15) 0.0496(12) 0.0897(17) -0.0170(11) -0.0458(13) 0.0155(11)
C23 0.0493(12) 0.0710(14) 0.0946(17) -0.0387(13) -0.0357(12) 0.0189(10)
C24 0.0452(12) 0.0747(15) 0.0872(17) -0.0152(13) -0.0052(11) 0.0023(10)
C25 0.0468(11) 0.0559(12) 0.0748(14) 0.0037(10) -0.0077(10) 0.0047(9)

loop_
_atom_type_symbol
_atom_type_description
_atom_type_scat_dispersion_real
_atom_type_scat_dispersion_imag
_atom_type_scat_source
C C 0.0033 0.0016 'International Tables Vol C Tables 4.2.6.8 and 6.1.1.4'
H H 0.0000 0.0000 'International Tables Vol C Tables 4.2.6.8 and 6.1.1.4'
O O 0.0106 0.0060 'International Tables Vol C Tables 4.2.6.8 and 6.1.1.4'

loop_
_geom_angle_atom_site_label_1
_geom_angle_atom_site_label_2
_geom_angle_atom_site_label_3
_geom_angle
C1 O2 C15 119.73(15)
O1 C1 O2 117.6(2)
O1 C1 C2 124.1(2)
O2 C1 C2 118.25(18)
C1 C2 C3 116.83(17)
C4 C3 C2 117.22(17)
C5 C4 C13 119.24(17)
C5 C4 C3 120.82(17)
C13 C4 C3 119.89(18)
C4 C5 C6 122.42(17)
C5 C6 C7 122.78(18)
C5 C6 C11 118.38(18)
C7 C6 C11 118.84(19)
C8 C7 C6 121.0(2)
C7 C8 C9 120.1(2)
C10 C9 C8 120.8(2)
C9 C10 C11 121.77(19)
C12 C11 C6 119.45(17)
C12 C11 C10 123.11(16)
C6 C11 C10 117.42(18)
C13 C12 C11 120.22(15)
C13 C12 C20 120.67(16)
C11 C12 C20 119.11(15)
C12 C13 C4 120.27(16)
C12 C13 C14 121.63(14)
C4 C13 C14 118.08(15)
C15 C14 C19 116.61(17)
C15 C14 C13 120.57(17)
C19 C14 C13 122.74(16)
C16 C15 C14 122.51(18)
C16 C15 O2 118.80(17)
C14 C15 O2 118.57(17)
C17 C16 C15 119.11(19)
C16 C17 C18 120.2(2)
C19 C18 C17 120.0(2)
C18 C19 C14 121.57(18)
C25 C20 C21 118.01(17)
C25 C20 C12 120.98(15)
C21 C20 C12 120.92(16)
C22 C21 C20 120.63(19)
C23 C22 C21 120.18(19)
C24 C23 C22 119.69(19)
C23 C24 C25 120.3(2)
C20 C25 C24 121.23(19)

loop_
_geom_bond_atom_site_label_1
_geom_bond_atom_site_label_2
_geom_bond_distance
O1 C1 1.191(3)
O2 C1 1.368(3)
O2 C15 1.420(2)
C1 C2 1.495(3)
C2 C3 1.539(3)
C3 C4 1.518(3)
C4 C5 1.368(3)
C4 C13 1.435(2)
C5 C6 1.415(3)
C6 C7 1.428(3)
C6 C11 1.431(3)
C7 C8 1.364(3)
C8 C9 1.405(3)
C9 C10 1.349(3)
C10 C11 1.433(3)
C11 C12 1.425(3)
C12 C13 1.390(3)
C12 C20 1.502(2)
C13 C14 1.492(3)
C14 C15 1.396(3)
C14 C19 1.401(3)
C15 C16 1.380(3)
C16 C17 1.379(3)
C17 C18 1.387(3)
C18 C19 1.373(3)
C20 C25 1.382(3)
C20 C21 1.392(3)
C21 C22 1.385(3)
C22 C23 1.381(3)
C23 C24 1.365(3)
C24 C25 1.385(3)

loop_
_geom_torsion_atom_site_label_1
_geom_torsion_atom_site_label_2
_geom_torsion_atom_site_label_3
_geom_torsion_atom_site_label_4
_geom_torsion
C15 O2 C1 O1 178.53(17)
C15 O2 C1 C2 -2.8(2)
O1 C1 C2 C3 -107.0(2)
O2 C1 C2 C3 74.5(2)
C1 C2 C3 C4 -0.6(3)
C2 C3 C4 C5 114.1(2)
C2 C3 C4 C13 -68.5(3)
C13 C4 C5 C6 1.7(3)
C3 C4 C5 C6 179.12(17)
C4 C5 C6 C7 178.67(17)
C4 C5 C6 C11 -0.6(3)
C5 C6 C7 C8 -177.76(19)
C11 C6 C7 C8 1.5(3)
C6 C7 C8 C9 -0.9(3)
C7 C8 C9 C10 0.2(3)
C8 C9 C10 C11 -0.2(3)
C5 C6 C11 C12 -0.8(2)
C7 C6 C11 C12 179.95(16)
C5 C6 C11 C10 177.87(16)
C7 C6 C11 C10 -1.4(2)
C9 C10 C11 C12 179.39(17)
C9 C10 C11 C6 0.8(3)
C6 C11 C12 C13 1.0(2)
C10 C11 C12 C13 -177.61(15)
C6 C11 C12 C20 -179.63(14)
C10 C11 C12 C20 1.8(3)
C11 C12 C13 C4 0.2(2)
C20 C12 C13 C4 -179.25(15)
C11 C12 C13 C14 -178.23(14)
C20 C12 C13 C14 2.4(2)
C5 C4 C13 C12 -1.5(3)
C3 C4 C13 C12 -178.94(16)
C5 C4 C13 C14 176.96(16)
C3 C4 C13 C14 -0.5(2)
C12 C13 C14 C15 -111.87(19)
C4 C13 C14 C15 69.7(2)
C12 C13 C14 C19 71.5(2)
C4 C13 C14 C19 -106.94(18)
C19 C14 C15 C16 -1.0(2)
C13 C14 C15 C16 -177.82(16)
C19 C14 C15 O2 -177.09(14)
C13 C14 C15 O2 6.1(2)
C1 O2 C15 C16 106.2(2)
C1 O2 C15 C14 -77.5(2)
C14 C15 C16 C17 1.2(3)
O2 C15 C16 C17 177.27(16)
C15 C16 C17 C18 0.1(3)
C16 C17 C18 C19 -1.4(3)
C17 C18 C19 C14 1.6(3)
C15 C14 C19 C18 -0.4(2)
C13 C14 C19 C18 176.34(16)
C13 C12 C20 C25 -111.5(2)
C11 C12 C20 C25 69.1(2)
C13 C12 C20 C21 72.2(2)
C11 C12 C20 C21 -107.2(2)
C25 C20 C21 C22 0.0(3)
C12 C20 C21 C22 176.48(18)
C20 C21 C22 C23 -0.1(3)
C21 C22 C23 C24 0.2(3)
C22 C23 C24 C25 -0.2(4)
C21 C20 C25 C24 0.0(3)
C12 C20 C25 C24 -176.4(2)
C23 C24 C25 C20 0.0(4)
